data_1548320
loop_
_publ_author_name
'Hiromasa Tanaka'
'Kazuya Arashiba'
'Shogo Kuriyama'
'Akira Sasada'
'Kazunari Nakajima'
'Kazunari Yoshizawa'
'Yoshiaki Nishibayashi'

_publ_section_title
;
 Unique behaviour of dinitrogen-bridged dimolybdenum complexes bearing
 pincer ligand towards catalytic formation of ammonia
;
_journal_name_full 'Nature Communications'
_journal_page_first 3737
_journal_paper_doi 10.1038/ncomms4737
_journal_volume 5
_journal_year 2014
_chemical_absolute_configuration 'CHOOSE rm ad rmad syn or unk'
_chemical_formula_moiety 'C24 H44.33 Cl Mo N2 P2'
_chemical_formula_sum 'C24 H44.33 Cl Mo N2 P2'
_chemical_formula_weight 554.30
_space_group_IT_number 178
_symmetry_cell_setting hexagonal
_symmetry_Int_Tables_number 178
_symmetry_space_group_name_Hall 'P 61 2 (0 0 5)'
_symmetry_space_group_name_H-M 'P 61 2 2'
_atom_sites_solution_hydrogens geom
_atom_sites_solution_primary direct
_atom_sites_solution_secondary difmap
_cell_angle_alpha 90.0000
_cell_angle_beta 90.0000
_cell_angle_gamma 120.0000
_cell_formula_units_Z 6
_cell_length_a 16.3159(5)
_cell_length_b 16.3159(5)
_cell_length_c 19.6989(5)
_cell_measurement_reflns_used 31804
_cell_measurement_temperature 198
_cell_measurement_theta_max 27.44
_cell_measurement_theta_min 3.06
_cell_volume 4541.5(2)
_computing_cell_refinement 'RAPID AUTO'
_computing_data_collection 'RAPID AUTO (Rigaku, ????)'
_computing_data_reduction 'RAPID AUTO'
_computing_molecular_graphics 'CrystalStructure 4.0'
_computing_publication_material 'CrystalStructure 4.0 (Rigaku, 2010)'
_computing_structure_refinement 'CRYSTALS (Carruthers, et al., 1999)'
_computing_structure_solution 'SHELXS97 (Sheldrick, 2008)'
_diffrn_ambient_temperature 198
_diffrn_detector_area_resol_mean 10.000
_diffrn_measured_fraction_theta_full 0.986
_diffrn_measured_fraction_theta_max 0.986
_diffrn_measurement_device_type 'Rigaku R-AXIS RAPID'
_diffrn_measurement_method \w
_diffrn_radiation_type 'Mo K\a'
_diffrn_radiation_wavelength 0.71075
_diffrn_reflns_av_R_equivalents 0.0528
_diffrn_reflns_limit_h_max 21
_diffrn_reflns_limit_h_min -21
_diffrn_reflns_limit_k_max 20
_diffrn_reflns_limit_k_min -21
_diffrn_reflns_limit_l_max 24
_diffrn_reflns_limit_l_min -24
_diffrn_reflns_number 43844
_diffrn_reflns_theta_full 27.46
_diffrn_reflns_theta_max 27.46
_diffrn_standards_interval_count .
_diffrn_standards_number 0
_exptl_absorpt_coefficient_mu 0.639
_exptl_absorpt_correction_T_max 0.909
_exptl_absorpt_correction_T_min 0.908
_exptl_absorpt_correction_type numerical
_exptl_absorpt_process_details 'NUMABS (Rigaku, 1999)'
_exptl_crystal_colour brown
_exptl_crystal_density_diffrn 1.216
_exptl_crystal_density_method 'not measured'
_exptl_crystal_description needle
_exptl_crystal_F_000 1747.98
_exptl_crystal_size_max 0.350
_exptl_crystal_size_mid 0.150
_exptl_crystal_size_min 0.150
_refine_diff_density_max 1.370
_refine_diff_density_min -1.300
_refine_ls_abs_structure_details 'Flack, H. D. (1983), Acta Cryst. A39, 876-881.  1406 Friedel Pairs'
_refine_ls_abs_structure_Flack 0.10(15)
_refine_ls_extinction_method none
_refine_ls_goodness_of_fit_ref 1.000
_refine_ls_hydrogen_treatment constr
_refine_ls_number_parameters 168
_refine_ls_number_reflns 3451
_refine_ls_R_factor_gt 0.1103
_refine_ls_shift/su_max 0.000
_refine_ls_structure_factor_coef Fsqd
_refine_ls_weighting_details 'w = 1/[62.2000\s(Fo^2^)]/(4Fo^2^)'
_refine_ls_weighting_scheme calc
_refine_ls_wR_factor_ref 0.2165
_reflns_number_gt 3348
_reflns_number_total 3451
_reflns_threshold_expression F^2^>2.0\s(F^2^)
_cod_data_source_file ncomms4737-s3.cif
_cod_data_source_block '[Mo(N)Cl(PNP)].(1/6)C6H14'
_cod_original_cell_volume 4541.4(2)
_cod_original_sg_symbol_Hall 'P 61 2 (0 0 -1)'
_cod_database_code 1548320

loop_
_symmetry_equiv_pos_site_id
_symmetry_equiv_pos_as_xyz
1 +X,+Y,+Z
2 +X-Y,+X,1/6+Z
3 -Y,+X-Y,1/3+Z
4 -X,-Y,1/2+Z
5 -X+Y,-X,2/3+Z
6 +Y,-X+Y,5/6+Z
7 +X-Y,-Y,-Z
8 -Y,-X,5/6-Z
9 -X,-X+Y,2/3-Z
10 -X+Y,+Y,1/2-Z
11 +Y,+X,1/3-Z
12 +X,+X-Y,1/6-Z

loop_
_atom_site_label
_atom_site_type_symbol
_atom_site_fract_x
_atom_site_fract_y
_atom_site_fract_z
_atom_site_U_iso_or_equiv
_atom_site_adp_type
_atom_site_occupancy
_atom_site_symmetry_multiplicity
_atom_site_calc_flag
_atom_site_refinement_flags
_atom_site_disorder_assembly
_atom_site_disorder_group
Mo(1) Mo 0.55671(10) 0.40876(10) 0.43890(6) 0.0437(4) Uani 0.5000 12 d . . .
Cl(1) Cl 0.48962(12) 0.51038(12) 0.4167 0.0851(12) Uani 1.0 6 d . . .
P(1) P 0.7259(2) 0.5442(2) 0.46657(12) 0.0675(9) Uani 1.0 12 d . . .
N(1) N 0.6497(4) 0.3503(4) 0.4167 0.064(3) Uani 1.0 6 d . . .
N(2) N 0.5203(8) 0.3750(8) 0.5219(4) 0.029(3) Uani 0.5000 12 d . . .
C(1) C 0.8313(13) 0.6181(11) 0.4066(5) 0.116(6) Uani 1.0 12 d . . .
C(2) C 0.8064(15) 0.6855(11) 0.3659(7) 0.160(8) Uani 1.0 12 d . . .
C(3) C 0.9279(12) 0.6666(16) 0.4389(9) 0.204(10) Uani 1.0 12 d . . .
C(4) C 0.8327(14) 0.5497(13) 0.3531(8) 0.184(7) Uiso 1.0 12 d . . .
C(5) C 0.7309(8) 0.6181(7) 0.5415(4) 0.063(3) Uani 1.0 12 d . . .
C(6) C 0.7076(10) 0.6910(9) 0.5206(6) 0.123(6) Uani 1.0 12 d . . .
C(7) C 0.6457(9) 0.5558(12) 0.5868(7) 0.143(6) Uani 1.0 12 d . . .
C(8) C 0.8196(8) 0.6551(8) 0.5834(5) 0.092(4) Uani 1.0 12 d . . .
C(9) C 0.7534(7) 0.4580(6) 0.5023(5) 0.064(3) Uani 1.0 12 d . . .
C(10) C 0.7274(7) 0.3770(8) 0.4591(4) 0.064(3) Uani 1.0 12 d . . .
C(11) C 0.7792(8) 0.3265(7) 0.4591(5) 0.068(4) Uani 1.0 12 d . . .
C(12) C 0.7481(4) 0.2518(4) 0.416710(10) 0.067(4) Uani 1.0 6 d . . .
C(13) C 0.971(3) 0.975(4) 0.524(2) 0.133(16) Uiso 0.3333 12 d . . .
C(14) C 1.035(6) 1.018(3) 0.5833 0.31(6) Uiso 0.3333 6 d . . .
H(1) H 0.8508 0.7147 0.3295 0.2163 Uiso 1.0 12 calc R . .
H(2) H 0.7435 0.6506 0.3477 0.2163 Uiso 1.0 12 calc R . .
H(3) H 0.8105 0.7335 0.3962 0.2164 Uiso 1.0 12 calc R . .
H(4) H 0.9751 0.6963 0.4041 0.2296 Uiso 1.0 12 calc R . .
H(5) H 0.9344 0.7133 0.4714 0.2295 Uiso 1.0 12 calc R . .
H(6) H 0.9362 0.6189 0.4612 0.2296 Uiso 1.0 12 calc R . .
H(7) H 0.8397 0.5007 0.3745 0.2210 Uiso 1.0 12 calc R . .
H(8) H 0.7702 0.5230 0.3344 0.2209 Uiso 1.0 12 calc R . .
H(9) H 0.8786 0.5780 0.3175 0.2211 Uiso 1.0 12 calc R . .
H(10) H 0.7011 0.7225 0.5597 0.1731 Uiso 1.0 12 calc R . .
H(11) H 0.7564 0.7366 0.4916 0.1731 Uiso 1.0 12 calc R . .
H(12) H 0.6488 0.6602 0.4962 0.1731 Uiso 1.0 12 calc R . .
H(13) H 0.5890 0.5299 0.5600 0.1614 Uiso 1.0 12 calc R . .
H(14) H 0.6531 0.5052 0.6049 0.1613 Uiso 1.0 12 calc R . .
H(15) H 0.6413 0.5921 0.6235 0.1613 Uiso 1.0 12 calc R . .
H(16) H 0.8720 0.7065 0.5604 0.1110 Uiso 1.0 12 calc R . .
H(17) H 0.8099 0.6767 0.6263 0.1111 Uiso 1.0 12 calc R . .
H(18) H 0.8331 0.6048 0.5907 0.1110 Uiso 1.0 12 calc R . .
H(19) H 0.8196 0.4764 0.5075 0.0778 Uiso 1.0 12 calc R . .
H(20) H 0.7237 0.4258 0.5443 0.0778 Uiso 1.0 12 calc R . .
H(21) H 0.8306 0.3442 0.4878 0.0907 Uiso 1.0 12 calc R . .
H(22) H 0.7811 0.2190 0.4167 0.0976 Uiso 1.0 6 calc R . .

loop_
_atom_site_aniso_label
_atom_site_aniso_U_11
_atom_site_aniso_U_22
_atom_site_aniso_U_33
_atom_site_aniso_U_12
_atom_site_aniso_U_13
_atom_site_aniso_U_23
Mo(1) 0.0481(9) 0.0487(9) 0.0440(7) 0.0316(8) -0.0038(6) -0.0082(6)
Cl(1) 0.073(2) 0.073(2) 0.132(3) 0.054(3) -0.030(2) -0.030(2)
P(1) 0.0832(19) 0.0682(17) 0.0709(14) 0.0527(16) -0.0386(14) -0.0262(13)
N(1) 0.049(5) 0.049(5) 0.099(7) 0.028(6) -0.018(5) -0.018(5)
N(2) 0.035(6) 0.035(7) 0.014(4) 0.017(5) 0.009(4) 0.004(4)
C(1) 0.185(16) 0.138(12) 0.063(7) 0.109(13) 0.042(8) 0.024(7)
C(2) 0.26(3) 0.125(13) 0.151(12) 0.144(15) -0.007(13) 0.022(10)
C(3) 0.095(13) 0.28(3) 0.198(16) 0.065(17) 0.032(13) 0.031(17)
C(5) 0.078(7) 0.058(6) 0.063(5) 0.040(6) -0.016(5) -0.018(5)
C(6) 0.194(15) 0.104(10) 0.135(9) 0.121(11) -0.068(10) -0.032(8)
C(7) 0.083(9) 0.182(17) 0.139(11) 0.048(10) 0.024(9) -0.002(11)
C(8) 0.107(9) 0.098(9) 0.073(6) 0.053(8) -0.050(7) -0.032(6)
C(9) 0.053(6) 0.053(6) 0.089(6) 0.027(5) -0.014(5) -0.014(5)
C(10) 0.068(6) 0.100(8) 0.048(5) 0.060(6) -0.009(4) -0.005(5)
C(11) 0.084(8) 0.072(7) 0.071(6) 0.056(6) -0.012(5) -0.000(5)
C(12) 0.084(9) 0.084(9) 0.076(8) 0.074(9) -0.001(7) -0.001(7)

loop_
_atom_type_symbol
_atom_type_description
_atom_type_scat_dispersion_real
_atom_type_scat_dispersion_imag
_atom_type_scat_source
C C 0.0033 0.0016
;
International Tables for Crystallography
(1992, Vol. C, Tables 4.2.6.8 and 6.1.1.4)
;
H H 0.0000 0.0000
;
International Tables for Crystallography
(1992, Vol. C, Table 6.1.1.4)
;
N N 0.0061 0.0033
;
International Tables for Crystallography
(1992, Vol. C, Tables 4.2.6.8 and 6.1.1.4)
;
P P 0.1023 0.0942
;
International Tables for Crystallography
(1992, Vol. C, Tables 4.2.6.8 and 6.1.1.4)
;
Cl Cl 0.1484 0.1585
;
International Tables for Crystallography
(1992, Vol. C, Tables 4.2.6.8 and 6.1.1.4)
;
Mo Mo -1.6832 0.6857
;
International Tables for Crystallography
(1992, Vol. C, Tables 4.2.6.8 and 6.1.1.4)
;

loop_
_geom_angle_atom_site_label_1
_geom_angle_atom_site_label_2
_geom_angle_atom_site_label_3
_geom_angle
_geom_angle_publ_flag
_geom_angle_site_symmetry_1
_geom_angle_site_symmetry_2
_geom_angle_site_symmetry_3
Cl(1) Mo(1) P(1) 96.15(11) yes . . .
Cl(1) Mo(1) P(1) 100.24(11) yes . . 8_665
Cl(1) Mo(1) N(1) 153.99(9) yes . . .
Cl(1) Mo(1) N(2) 100.8(5) yes . . .
P(1) Mo(1) P(1) 147.52(13) yes . . 8_665
P(1) Mo(1) N(1) 74.92(14) yes . . .
P(1) Mo(1) N(2) 97.0(3) yes . . .
P(1) Mo(1) N(1) 78.14(14) yes 8_665 . .
P(1) Mo(1) N(2) 107.1(3) yes 8_665 . .
N(1) Mo(1) N(2) 104.5(5) yes . . .
Mo(1) Cl(1) Mo(1) 24.65(5) yes . . 8_665
Mo(1) P(1) Mo(1) 23.68(5) yes . . 8_665
Mo(1) P(1) C(1) 129.8(4) yes . . .
Mo(1) P(1) C(5) 113.4(4) yes . . .
Mo(1) P(1) C(9) 89.5(3) yes . . .
Mo(1) P(1) C(1) 106.6(4) yes 8_665 . .
Mo(1) P(1) C(5) 128.7(4) yes 8_665 . .
Mo(1) P(1) C(9) 101.0(3) yes 8_665 . .
C(1) P(1) C(5) 109.9(5) yes . . .
C(1) P(1) C(9) 103.5(8) yes . . .
C(5) P(1) C(9) 104.1(5) yes . . .
Mo(1) N(1) Mo(1) 27.36(10) yes . . 8_665
Mo(1) N(1) C(10) 117.5(6) yes . . .
Mo(1) N(1) C(10) 123.0(7) yes . . 8_665
Mo(1) N(1) C(10) 123.0(7) yes 8_665 . .
Mo(1) N(1) C(10) 117.5(6) yes 8_665 . 8_665
C(10) N(1) C(10) 117.6(10) yes . . 8_665
P(1) C(1) C(2) 106.8(14) yes . . .
P(1) C(1) C(3) 116.1(9) yes . . .
P(1) C(1) C(4) 107.2(10) yes . . .
C(2) C(1) C(3) 114.7(14) yes . . .
C(2) C(1) C(4) 105.1(12) yes . . .
C(3) C(1) C(4) 106.1(19) yes . . .
P(1) C(5) C(6) 110.6(7) yes . . .
P(1) C(5) C(7) 107.3(8) yes . . .
P(1) C(5) C(8) 114.3(10) yes . . .
C(6) C(5) C(7) 100.6(12) yes . . .
C(6) C(5) C(8) 114.4(9) yes . . .
C(7) C(5) C(8) 108.5(8) yes . . .
P(1) C(9) C(10) 114.0(8) yes . . .
N(1) C(10) C(9) 116.3(12) yes . . .
N(1) C(10) C(11) 121.5(9) yes . . .
C(9) C(10) C(11) 122.2(9) yes . . .
C(10) C(11) C(12) 116.9(9) yes . . .
C(11) C(12) C(11) 125.6(10) yes . . 8_665
C(13) C(13) C(14) 113(4) yes 7_676 . .
C(13) C(14) C(13) 105(5) yes . . 12_566
C(1) C(2) H(1) 109.554 no . . .
C(1) C(2) H(2) 110.471 no . . .
C(1) C(2) H(3) 108.482 no . . .
H(1) C(2) H(2) 109.435 no . . .
H(1) C(2) H(3) 109.443 no . . .
H(2) C(2) H(3) 109.436 no . . .
C(1) C(3) H(4) 109.180 no . . .
C(1) C(3) H(5) 111.676 no . . .
C(1) C(3) H(6) 107.623 no . . .
H(4) C(3) H(5) 109.442 no . . .
H(4) C(3) H(6) 109.443 no . . .
H(5) C(3) H(6) 109.438 no . . .
C(1) C(4) H(7) 110.762 no . . .
C(1) C(4) H(8) 101.193 no . . .
C(1) C(4) H(9) 116.159 no . . .
H(7) C(4) H(8) 109.443 no . . .
H(7) C(4) H(9) 109.438 no . . .
H(8) C(4) H(9) 109.454 no . . .
C(5) C(6) H(10) 110.436 no . . .
C(5) C(6) H(11) 109.966 no . . .
C(5) C(6) H(12) 108.086 no . . .
H(10) C(6) H(11) 109.428 no . . .
H(10) C(6) H(12) 109.443 no . . .
H(11) C(6) H(12) 109.460 no . . .
C(5) C(7) H(13) 109.004 no . . .
C(5) C(7) H(14) 108.945 no . . .
C(5) C(7) H(15) 110.547 no . . .
H(13) C(7) H(14) 109.442 no . . .
H(13) C(7) H(15) 109.445 no . . .
H(14) C(7) H(15) 109.439 no . . .
C(5) C(8) H(16) 110.415 no . . .
C(5) C(8) H(17) 109.116 no . . .
C(5) C(8) H(18) 108.968 no . . .
H(16) C(8) H(17) 109.436 no . . .
H(16) C(8) H(18) 109.450 no . . .
H(17) C(8) H(18) 109.438 no . . .
P(1) C(9) H(19) 117.919 no . . .
P(1) C(9) H(20) 119.956 no . . .
C(10) C(9) H(19) 96.764 no . . .
C(10) C(9) H(20) 99.660 no . . .
H(19) C(9) H(20) 104.738 no . . .
C(10) C(11) H(21) 121.213 no . . .
C(12) C(11) H(21) 121.882 no . . .
C(11) C(12) H(22) 117.202 no . . .
C(11) C(12) H(22) 117.178 no 8_665 . .

loop_
_geom_bond_atom_site_label_1
_geom_bond_atom_site_label_2
_geom_bond_distance
_geom_bond_publ_flag
_geom_bond_site_symmetry_1
_geom_bond_site_symmetry_2
Mo(1) Cl(1) 2.440(3) yes . .
Mo(1) P(1) 2.588(3) yes . .
Mo(1) P(1) 2.437(3) yes . 8_665
Mo(1) N(1) 2.202(7) yes . .
Mo(1) N(2) 1.733(9) yes . .
P(1) C(1) 1.933(14) yes . .
P(1) C(5) 1.883(10) yes . .
P(1) C(9) 1.818(12) yes . .
N(1) C(10) 1.395(11) yes . .
N(1) C(10) 1.395(11) yes . 8_665
C(1) C(2) 1.57(3) yes . .
C(1) C(3) 1.51(3) yes . .
C(1) C(4) 1.54(3) yes . .
C(5) C(6) 1.48(3) yes . .
C(5) C(7) 1.533(15) yes . .
C(5) C(8) 1.506(15) yes . .
C(9) C(10) 1.446(15) yes . .
C(10) C(11) 1.44(2) yes . .
C(11) C(12) 1.350(11) yes . .
C(13) C(13) 1.18(6) yes . 7_676
C(13) C(14) 1.49(6) yes . .
C(2) H(1) 0.960 no . .
C(2) H(2) 0.960 no . .
C(2) H(3) 0.960 no . .
C(3) H(4) 0.960 no . .
C(3) H(5) 0.960 no . .
C(3) H(6) 0.960 no . .
C(4) H(7) 0.960 no . .
C(4) H(8) 0.960 no . .
C(4) H(9) 0.960 no . .
C(6) H(10) 0.960 no . .
C(6) H(11) 0.960 no . .
C(6) H(12) 0.960 no . .
C(7) H(13) 0.960 no . .
C(7) H(14) 0.960 no . .
C(7) H(15) 0.960 no . .
C(8) H(16) 0.960 no . .
C(8) H(17) 0.960 no . .
C(8) H(18) 0.960 no . .
C(9) H(19) 0.970 no . .
C(9) H(20) 0.970 no . .
C(11) H(21) 0.930 no . .
C(12) H(22) 0.930 no . .

loop_
_geom_contact_atom_site_label_1
_geom_contact_atom_site_label_2
_geom_contact_distance
_geom_contact_publ_flag
_geom_contact_site_symmetry_1
_geom_contact_site_symmetry_2
Mo(1) N(2) 2.757(9) no . 8_665
Mo(1) C(4) 3.51(2) no . 8_665
Mo(1) C(7) 3.588(14) no . .
Cl(1) N(2) 3.246(12) no . 8_665
N(1) N(2) 3.125(13) no . 8_665
N(1) C(4) 3.369(16) no . .
N(1) C(4) 3.369(16) no . 8_665
N(1) C(9) 2.413(9) no . 8_665
N(1) C(11) 2.477(15) no . 8_665
N(1) C(12) 2.783(11) no . .
N(2) C(1) 3.513(17) no . 8_665
N(2) C(2) 3.354(17) no . 8_665
N(2) C(4) 3.10(3) no . 8_665
N(2) C(7) 2.913(17) no . .
N(2) C(9) 3.362(15) no . .
N(2) C(10) 3.584(18) no . .
C(1) C(6) 3.60(3) no . .
C(1) C(8) 3.556(14) no . .
C(1) C(10) 3.57(2) no . .
C(2) C(6) 3.47(3) no . .
C(3) C(5) 3.54(3) no . .
C(3) C(8) 3.31(2) no . .
C(3) C(9) 3.400(19) no . .
C(4) C(9) 3.257(18) no . .
C(4) C(10) 3.226(19) no . .
C(7) C(9) 3.35(3) no . .
C(8) C(9) 3.254(15) no . .
C(10) C(11) 2.796(15) no . 8_665
N(2) C(4) 3.514(19) no . 3_655
C(2) C(3) 3.37(3) no . 6_564
C(3) C(2) 3.37(3) no . 2_655
C(4) N(2) 3.514(19) no . 5_664
C(6) C(8) 3.53(2) no . 6_564
C(8) C(6) 3.53(2) no . 2_655
C(13) C(13) 3.31(6) no . 2_655
C(13) C(13) 3.31(6) no . 6_564
C(13) C(14) 2.23(5) no . 6_564
C(14) C(13) 2.23(5) no . 2_655
C(14) C(14) 3.321(14) no . 2_655
C(14) C(14) 3.321(14) no . 6_564
Mo(1) H(2) 3.1715 no . 8_665
Mo(1) H(8) 2.7956 no . 8_665
Mo(1) H(13) 2.9723 no . .
Mo(1) H(13) 3.5623 no . 8_665
Mo(1) H(20) 3.3250 no . .
Cl(1) H(12) 2.9707 no . .
Cl(1) H(12) 2.9706 no . 8_665
Cl(1) H(13) 3.1929 no . .
Cl(1) H(13) 3.1927 no . 8_665
P(1) H(2) 2.8426 no . .
P(1) H(3) 3.0168 no . .
P(1) H(5) 3.1320 no . .
P(1) H(6) 3.0150 no . .
P(1) H(7) 2.9250 no . .
P(1) H(8) 2.7693 no . .
P(1) H(11) 2.9643 no . .
P(1) H(12) 2.8093 no . .
P(1) H(13) 2.8123 no . .
P(1) H(14) 2.9128 no . .
P(1) H(16) 3.1304 no . .
P(1) H(18) 2.8789 no . .
N(1) H(7) 2.9518 no . .
N(1) H(7) 2.9518 no . 8_665
N(1) H(8) 2.9814 no . .
N(1) H(8) 2.9815 no . 8_665
N(1) H(19) 3.0682 no . .
N(1) H(19) 3.0681 no . 8_665
N(1) H(20) 2.7944 no . .
N(1) H(20) 2.7943 no . 8_665
N(1) H(21) 3.3144 no . .
N(1) H(21) 3.3144 no . 8_665
N(2) H(2) 2.5762 no . 8_665
N(2) H(7) 3.5682 no . 8_665
N(2) H(8) 2.1541 no . 8_665
N(2) H(13) 2.3178 no . .
N(2) H(14) 2.6974 no . .
N(2) H(20) 3.0243 no . .
C(1) H(11) 3.2248 no . .
C(1) H(16) 3.2780 no . .
C(1) H(19) 2.9818 no . .
C(2) H(4) 2.7726 no . .
C(2) H(5) 2.8170 no . .
C(2) H(6) 3.3893 no . .
C(2) H(7) 3.3246 no . .
C(2) H(8) 2.4894 no . .
C(2) H(9) 2.7269 no . .
C(2) H(11) 2.8592 no . .
C(2) H(12) 3.5087 no . .
C(3) H(1) 2.7984 no . .
C(3) H(2) 3.4000 no . .
C(3) H(3) 2.7672 no . .
C(3) H(7) 2.6667 no . .
C(3) H(8) 3.2124 no . .
C(3) H(9) 2.7004 no . .
C(3) H(16) 2.7540 no . .
C(3) H(18) 3.2861 no . .
C(3) H(19) 3.0159 no . .
C(4) H(1) 2.5997 no . .
C(4) H(2) 2.6898 no . .
C(4) H(3) 3.3057 no . .
C(4) H(4) 2.5638 no . .
C(4) H(5) 3.2981 no . .
C(4) H(6) 2.5989 no . .
C(4) H(19) 3.2348 no . .
C(5) H(3) 3.3127 no . .
C(5) H(5) 3.1925 no . .
C(5) H(19) 3.3517 no . .
C(5) H(20) 3.0816 no . .
C(6) H(2) 3.5721 no . .
C(6) H(3) 2.8528 no . .
C(6) H(13) 2.4841 no . .
C(6) H(14) 3.1694 no . .
C(6) H(15) 2.4771 no . .
C(6) H(16) 2.6829 no . .
C(6) H(17) 2.7513 no . .
C(6) H(18) 3.3105 no . .
C(7) H(10) 2.4589 no . .
C(7) H(11) 3.1868 no . .
C(7) H(12) 2.4517 no . .
C(7) H(16) 3.2966 no . .
C(7) H(17) 2.5278 no . .
C(7) H(18) 2.7470 no . .
C(7) H(20) 3.0851 no . .
C(8) H(5) 2.7385 no . .
C(8) H(6) 3.2994 no . .
C(8) H(10) 2.7013 no . .
C(8) H(11) 2.7333 no . .
C(8) H(12) 3.3108 no . .
C(8) H(13) 3.2943 no . .
C(8) H(14) 2.6262 no . .
C(8) H(15) 2.6745 no . .
C(8) H(19) 3.2760 no . .
C(8) H(20) 3.3441 no . .
C(9) H(6) 2.9350 no . .
C(9) H(7) 2.7963 no . .
C(9) H(8) 3.4416 no . .
C(9) H(14) 2.9357 no . .
C(9) H(18) 2.7111 no . .
C(9) H(21) 2.7306 no . .
C(10) H(7) 2.5510 no . .
C(10) H(8) 3.2457 no . .
C(10) H(22) 3.2200 no . .
C(11) H(7) 3.0031 no . .
C(11) H(19) 2.3897 no . .
C(11) H(20) 2.7787 no . .
C(11) H(21) 3.2356 no . 8_665
C(12) H(21) 2.0043 no . 8_665
H(1) H(4) 2.6414 no . .
H(1) H(5) 3.1158 no . .
H(1) H(7) 3.5190 no . .
H(1) H(8) 2.7222 no . .
H(1) H(9) 2.4994 no . .
H(2) H(7) 3.5447 no . .
H(2) H(8) 2.3453 no . .
H(2) H(9) 3.0372 no . .
H(2) H(11) 3.1228 no . .
H(2) H(12) 3.3478 no . .
H(3) H(4) 3.0389 no . .
H(3) H(5) 2.6558 no . .
H(3) H(8) 3.3837 no . .
H(3) H(9) 3.5904 no . .
H(3) H(11) 2.0876 no . .
H(3) H(12) 3.0189 no . .
H(3) H(16) 3.4785 no . .
H(4) H(7) 2.8908 no . .
H(4) H(8) 3.4071 no . .
H(4) H(9) 2.4659 no . .
H(4) H(16) 3.5518 no . .
H(5) H(7) 3.5642 no . .
H(5) H(9) 3.5895 no . .
H(5) H(11) 3.1373 no . .
H(5) H(16) 2.0030 no . .
H(5) H(17) 3.5480 no . .
H(5) H(18) 2.9091 no . .
H(5) H(19) 3.4221 no . .
H(6) H(7) 2.4660 no . .
H(6) H(8) 3.4336 no . .
H(6) H(9) 2.9527 no . .
H(6) H(16) 2.9082 no . .
H(6) H(18) 3.0012 no . .
H(6) H(19) 2.3315 no . .
H(7) H(19) 2.6449 no . .
H(7) H(21) 3.3380 no . .
H(10) H(13) 2.7339 no . .
H(10) H(14) 3.3471 no . .
H(10) H(15) 2.2321 no . .
H(10) H(16) 2.9279 no . .
H(10) H(17) 2.6002 no . .
H(10) H(18) 3.5827 no . .
H(11) H(13) 3.3822 no . .
H(11) H(15) 3.3769 no . .
H(11) H(16) 2.5609 no . .
H(11) H(17) 3.0997 no . .
H(11) H(18) 3.5617 no . .
H(12) H(13) 2.2321 no . .
H(12) H(14) 3.3418 no . .
H(12) H(15) 2.7210 no . .
H(12) H(16) 3.5613 no . .
H(12) H(17) 3.5844 no . .
H(13) H(17) 3.4348 no . .
H(13) H(18) 3.5841 no . .
H(13) H(20) 3.3968 no . .
H(14) H(16) 3.5464 no . .
H(14) H(17) 2.7197 no . .
H(14) H(18) 2.5633 no . .
H(14) H(19) 3.5429 no . .
H(14) H(20) 2.4338 no . .
H(15) H(16) 3.4878 no . .
H(15) H(17) 2.3824 no . .
H(15) H(18) 3.0986 no . .
H(16) H(19) 3.5635 no . .
H(18) H(19) 2.5815 no . .
H(18) H(20) 2.7094 no . .
H(19) H(21) 2.2864 no . .
H(20) H(21) 2.8942 no . .
H(21) H(22) 2.2666 no . .
Cl(1) H(6) 3.4948 no . 6_564
Cl(1) H(6) 3.4949 no . 7_566
Cl(1) H(19) 2.9164 no . 6_564
Cl(1) H(19) 2.9165 no . 7_566
Cl(1) H(21) 3.0495 no . 6_564
Cl(1) H(21) 3.0497 no . 7_566
N(2) H(6) 3.3791 no . 7_566
N(2) H(8) 3.4092 no . 3_655
N(2) H(9) 2.9228 no . 3_655
C(2) H(4) 3.3193 no . 6_564
C(2) H(5) 2.8982 no . 6_564
C(2) H(6) 3.3464 no . 6_564
C(2) H(16) 3.5826 no . 6_564
C(3) H(1) 3.4106 no . 2_655
C(3) H(2) 2.7668 no . 2_655
C(3) H(3) 3.4190 no . 2_655
C(3) H(9) 3.4180 no . 9_765
C(4) H(4) 3.4751 no . 9_765
C(6) H(16) 3.4306 no . 6_564
C(6) H(17) 3.3715 no . 6_564
C(6) H(18) 3.2202 no . 6_564
C(6) H(21) 3.3617 no . 7_566
C(6) H(22) 3.5785 no . 2_555
C(7) H(15) 3.1310 no . 11_556
C(8) H(11) 3.1905 no . 2_655
C(8) H(12) 3.2160 no . 2_655
C(8) H(21) 3.4112 no . 12_556
C(8) H(22) 3.5377 no . 3_655
C(9) H(20) 3.3749 no . 12_556
C(10) H(20) 3.4549 no . 12_556
C(11) H(12) 3.4286 no . 7_666
C(11) H(14) 3.2891 no . 12_556
C(11) H(18) 3.1709 no . 12_556
C(11) H(20) 3.3105 no . 12_556
C(12) H(10) 3.5990 no . 6_554
C(12) H(10) 3.5990 no . 7_666
C(12) H(14) 3.2901 no . 5_664
C(12) H(14) 3.2886 no . 12_556
C(12) H(17) 3.5574 no . 5_664
C(12) H(17) 3.5563 no . 12_556
C(12) H(18) 3.5290 no . 5_664
C(12) H(18) 3.5276 no . 12_556
H(1) C(3) 3.4106 no . 6_564
H(1) H(1) 3.1386 no . 10_655
H(1) H(4) 3.1493 no . 6_564
H(1) H(4) 3.0855 no . 9_765
H(1) H(5) 2.9523 no . 6_564
H(2) C(3) 2.7668 no . 6_564
H(2) H(4) 2.7431 no . 6_564
H(2) H(5) 2.5243 no . 6_564
H(2) H(6) 2.5628 no . 6_564
H(2) H(9) 3.4148 no . 10_655
H(2) H(16) 3.4642 no . 6_564
H(3) C(3) 3.4190 no . 6_564
H(3) H(4) 3.5946 no . 6_564
H(3) H(5) 2.7367 no . 6_564
H(3) H(6) 3.4468 no . 6_564
H(3) H(16) 2.8980 no . 6_564
H(4) C(2) 3.3193 no . 2_655
H(4) C(4) 3.4751 no . 9_765
H(4) H(1) 3.1493 no . 2_655
H(4) H(1) 3.0855 no . 9_765
H(4) H(2) 2.7431 no . 2_655
H(4) H(3) 3.5946 no . 2_655
H(4) H(4) 2.8769 no . 9_765
H(4) H(9) 2.5985 no . 9_765
H(5) C(2) 2.8982 no . 2_655
H(5) H(1) 2.9523 no . 2_655
H(5) H(2) 2.5243 no . 2_655
H(5) H(3) 2.7367 no . 2_655
H(6) Cl(1) 3.4948 no . 2_655
H(6) N(2) 3.3791 no . 7_666
H(6) C(2) 3.3464 no . 2_655
H(6) H(2) 2.5628 no . 2_655
H(6) H(3) 3.4468 no . 2_655
H(6) H(9) 3.4285 no . 9_765
H(7) H(14) 3.3100 no . 5_664
H(8) N(2) 3.4092 no . 5_664
H(8) H(8) 3.3372 no . 10_655
H(8) H(9) 3.4817 no . 10_655
H(9) N(2) 2.9228 no . 5_664
H(9) C(3) 3.4180 no . 9_765
H(9) H(2) 3.4148 no . 10_655
H(9) H(4) 2.5985 no . 9_765
H(9) H(6) 3.4285 no . 9_765
H(9) H(8) 3.4817 no . 10_655
H(9) H(9) 3.4886 no . 9_765
H(10) C(12) 3.5990 no . 2_555
H(10) H(15) 3.3627 no . 11_556
H(10) H(17) 3.2433 no . 6_564
H(10) H(17) 3.3436 no . 11_556
H(10) H(18) 3.3925 no . 6_564
H(10) H(21) 3.2418 no . 7_566
H(10) H(22) 2.9047 no . 2_555
H(11) C(8) 3.1905 no . 6_564
H(11) H(16) 2.8699 no . 6_564
H(11) H(17) 3.0601 no . 6_564
H(11) H(18) 3.1041 no . 6_564
H(12) C(8) 3.2160 no . 6_564
H(12) C(11) 3.4286 no . 7_566
H(12) H(16) 3.2201 no . 6_564
H(12) H(17) 3.2487 no . 6_564
H(12) H(18) 2.6738 no . 6_564
H(12) H(21) 2.6325 no . 7_566
H(12) H(22) 3.4094 no . 2_555
H(13) H(15) 3.4532 no . 11_556
H(13) H(21) 3.3696 no . 7_566
H(14) C(11) 3.2891 no . 12_556
H(14) C(12) 3.2901 no . 3_655
H(14) H(7) 3.3100 no . 3_655
H(14) H(15) 3.5223 no . 11_556
H(14) H(21) 3.3899 no . 12_556
H(14) H(22) 3.3842 no . 3_655
H(15) C(7) 3.1310 no . 11_556
H(15) H(10) 3.3627 no . 11_556
H(15) H(13) 3.4532 no . 11_556
H(15) H(14) 3.5223 no . 11_556
H(15) H(15) 2.1963 no . 11_556
H(15) H(22) 3.5725 no . 3_655
H(16) C(2) 3.5826 no . 2_655
H(16) C(6) 3.4306 no . 2_655
H(16) H(2) 3.4642 no . 2_655
H(16) H(3) 2.8980 no . 2_655
H(16) H(11) 2.8699 no . 2_655
H(16) H(12) 3.2201 no . 2_655
H(17) C(6) 3.3715 no . 2_655
H(17) C(12) 3.5574 no . 3_655
H(17) H(10) 3.2433 no . 2_655
H(17) H(10) 3.3436 no . 11_556
H(17) H(11) 3.0601 no . 2_655
H(17) H(12) 3.2487 no . 2_655
H(17) H(21) 3.4463 no . 12_556
H(17) H(22) 2.9623 no . 3_655
H(18) C(6) 3.2202 no . 2_655
H(18) C(11) 3.1709 no . 12_556
H(18) C(12) 3.5290 no . 3_655
H(18) H(10) 3.3925 no . 2_655
H(18) H(11) 3.1041 no . 2_655
H(18) H(12) 2.6738 no . 2_655
H(18) H(21) 2.5831 no . 12_556
H(18) H(22) 3.2347 no . 3_655
H(19) Cl(1) 2.9164 no . 2_655
H(19) H(20) 3.3906 no . 12_556
H(19) H(21) 3.3810 no . 12_556
H(20) C(9) 3.3749 no . 12_556
H(20) C(10) 3.4549 no . 12_556
H(20) C(11) 3.3105 no . 12_556
H(20) H(19) 3.3906 no . 12_556
H(20) H(20) 2.5925 no . 12_556
H(20) H(21) 3.0538 no . 12_556
H(21) Cl(1) 3.0495 no . 2_655
H(21) C(6) 3.3617 no . 7_666
H(21) C(8) 3.4112 no . 12_556
H(21) H(10) 3.2418 no . 7_666
H(21) H(12) 2.6325 no . 7_666
H(21) H(13) 3.3696 no . 7_666
H(21) H(14) 3.3899 no . 12_556
H(21) H(17) 3.4463 no . 12_556
H(21) H(18) 2.5831 no . 12_556
H(21) H(19) 3.3810 no . 12_556
H(21) H(20) 3.0538 no . 12_556
H(22) C(6) 3.5785 no . 6_554
H(22) C(6) 3.5779 no . 7_666
H(22) C(8) 3.5377 no . 5_664
H(22) C(8) 3.5370 no . 12_556
H(22) H(10) 2.9047 no . 6_554
H(22) H(10) 2.9043 no . 7_666
H(22) H(12) 3.4094 no . 6_554
H(22) H(12) 3.4086 no . 7_666
H(22) H(14) 3.3842 no . 5_664
H(22) H(14) 3.3837 no . 12_556
H(22) H(15) 3.5725 no . 5_664
H(22) H(15) 3.5722 no . 12_556
H(22) H(17) 2.9623 no . 5_664
H(22) H(17) 2.9617 no . 12_556
H(22) H(18) 3.2347 no . 5_664
H(22) H(18) 3.2339 no . 12_556

loop_
_geom_torsion_atom_site_label_1
_geom_torsion_atom_site_label_2
_geom_torsion_atom_site_label_3
_geom_torsion_atom_site_label_4
_geom_torsion
_geom_torsion_publ_flag
_geom_torsion_site_symmetry_1
_geom_torsion_site_symmetry_2
_geom_torsion_site_symmetry_3
_geom_torsion_site_symmetry_4
Cl(1) Mo(1) P(1) Mo(1) -74.47(10) no . . . 8_665
Cl(1) Mo(1) P(1) C(1) -86.9(3) no . . . .
Cl(1) Mo(1) P(1) C(5) 60.64(15) no . . . .
Cl(1) Mo(1) P(1) C(9) 165.87(9) no . . . .
P(1) Mo(1) Cl(1) Mo(1) 67.92(8) no . . . 8_665
Cl(1) Mo(1) P(1) Mo(1) 76.77(11) no . . 8_665 8_665
Cl(1) Mo(1) P(1) C(1) -113.16(15) no . . 8_665 8_665
Cl(1) Mo(1) P(1) C(5) 20.69(19) no . . 8_665 8_665
Cl(1) Mo(1) P(1) C(9) 139.05(11) no . . 8_665 8_665
P(1) Mo(1) Cl(1) Mo(1) -83.92(9) no 8_665 . . 8_665
Cl(1) Mo(1) N(1) Mo(1) 0.0(3) no . . . 8_665
Cl(1) Mo(1) N(1) C(10) 109.18(17) no . . . .
Cl(1) Mo(1) N(1) C(10) -86.8(4) no . . . 8_665
N(1) Mo(1) Cl(1) Mo(1) -0.0(3) no . . . 8_665
N(2) Mo(1) Cl(1) Mo(1) 166.3(3) no . . . 8_665
P(1) Mo(1) P(1) Mo(1) -42.3(2) no . . 8_665 8_665
P(1) Mo(1) P(1) C(1) 127.7(2) no . . 8_665 8_665
P(1) Mo(1) P(1) C(5) -98.4(4) no . . 8_665 8_665
P(1) Mo(1) P(1) C(9) 19.9(3) no . . 8_665 8_665
P(1) Mo(1) P(1) Mo(1) 45.7(3) no 8_665 . . 8_665
P(1) Mo(1) P(1) C(1) 33.3(4) no 8_665 . . .
P(1) Mo(1) P(1) C(5) -179.22(19) no 8_665 . . .
P(1) Mo(1) P(1) C(9) -74.0(3) no 8_665 . . .
P(1) Mo(1) N(1) Mo(1) -72.60(9) no . . . 8_665
P(1) Mo(1) N(1) C(10) 36.6(2) no . . . .
P(1) Mo(1) N(1) C(10) -159.4(2) no . . . 8_665
N(1) Mo(1) P(1) Mo(1) 80.64(11) no . . . 8_665
N(1) Mo(1) P(1) C(1) 68.2(3) no . . . .
N(1) Mo(1) P(1) C(5) -144.25(17) no . . . .
N(1) Mo(1) P(1) C(9) -39.02(10) no . . . .
N(2) Mo(1) P(1) Mo(1) -176.1(5) no . . . 8_665
N(2) Mo(1) P(1) C(1) 171.4(6) no . . . .
N(2) Mo(1) P(1) C(5) -41.0(5) no . . . .
N(2) Mo(1) P(1) C(9) 64.2(5) no . . . .
P(1) Mo(1) N(1) Mo(1) 89.08(9) no 8_665 . . 8_665
P(1) Mo(1) N(1) C(10) -161.8(3) no 8_665 . . .
P(1) Mo(1) N(1) C(10) 2.24(19) no 8_665 . . 8_665
N(1) Mo(1) P(1) Mo(1) -76.78(13) no . . 8_665 8_665
N(1) Mo(1) P(1) C(1) 93.30(17) no . . 8_665 8_665
N(1) Mo(1) P(1) C(5) -132.85(19) no . . 8_665 8_665
N(1) Mo(1) P(1) C(9) -14.49(12) no . . 8_665 8_665
N(2) Mo(1) P(1) Mo(1) -178.5(6) no . . 8_665 8_665
N(2) Mo(1) P(1) C(1) -8.5(6) no . . 8_665 8_665
N(2) Mo(1) P(1) C(5) 125.4(6) no . . 8_665 8_665
N(2) Mo(1) P(1) C(9) -116.2(5) no . . 8_665 8_665
N(2) Mo(1) N(1) Mo(1) -166.1(3) no . . . 8_665
N(2) Mo(1) N(1) C(10) -56.9(4) no . . . .
N(2) Mo(1) N(1) C(10) 107.1(4) no . . . 8_665
Mo(1) P(1) C(1) C(2) 71.5(10) no . . . .
Mo(1) P(1) C(1) C(3) -159.2(7) no . . . .
Mo(1) P(1) C(1) C(4) -40.8(15) no . . . .
Mo(1) P(1) C(5) C(6) -82.9(5) no . . . .
Mo(1) P(1) C(5) C(7) 25.9(8) no . . . .
Mo(1) P(1) C(5) C(8) 146.2(4) no . . . .
Mo(1) P(1) C(9) C(10) 48.8(5) no . . . .
Mo(1) P(1) C(1) C(2) 66.3(8) no 8_665 . . .
Mo(1) P(1) C(1) C(3) -164.4(10) no 8_665 . . .
Mo(1) P(1) C(1) C(4) -46.0(12) no 8_665 . . .
Mo(1) P(1) C(5) C(6) -61.6(6) no 8_665 . . .
Mo(1) P(1) C(5) C(7) 47.2(9) no 8_665 . . .
Mo(1) P(1) C(5) C(8) 167.5(3) no 8_665 . . .
Mo(1) P(1) C(9) C(10) 28.0(6) no 8_665 . . .
C(1) P(1) C(5) C(6) 71.1(9) no . . . .
C(1) P(1) C(5) C(7) 179.9(9) no . . . .
C(1) P(1) C(5) C(8) -59.8(9) no . . . .
C(5) P(1) C(1) C(2) -76.9(8) no . . . .
C(5) P(1) C(1) C(3) 52.4(15) no . . . .
C(5) P(1) C(1) C(4) 170.8(9) no . . . .
C(1) P(1) C(9) C(10) -82.2(7) no . . . .
C(9) P(1) C(1) C(2) 172.4(6) no . . . .
C(9) P(1) C(1) C(3) -58.3(13) no . . . .
C(9) P(1) C(1) C(4) 60.1(10) no . . . .
C(5) P(1) C(9) C(10) 162.9(6) no . . . .
C(9) P(1) C(5) C(6) -178.7(5) no . . . .
C(9) P(1) C(5) C(7) -69.9(8) no . . . .
C(9) P(1) C(5) C(8) 50.5(6) no . . . .
Mo(1) N(1) C(10) C(9) -15.3(8) no . . . .
Mo(1) N(1) C(10) C(11) 165.2(5) no . . . .
Mo(1) N(1) C(10) C(9) 15.8(8) no . . 8_665 8_665
Mo(1) N(1) C(10) C(11) -163.6(5) no . . 8_665 8_665
Mo(1) N(1) C(10) C(9) 15.8(8) no 8_665 . . .
Mo(1) N(1) C(10) C(11) -163.6(5) no 8_665 . . .
Mo(1) N(1) C(10) C(9) -15.3(8) no 8_665 . 8_665 8_665
Mo(1) N(1) C(10) C(11) 165.2(5) no 8_665 . 8_665 8_665
C(10) N(1) C(10) C(9) 179.8(6) no . . 8_665 8_665
C(10) N(1) C(10) C(11) 0.3(9) no . . 8_665 8_665
C(10) N(1) C(10) C(9) 179.8(6) no 8_665 . . .
C(10) N(1) C(10) C(11) 0.3(9) no 8_665 . . .
P(1) C(9) C(10) N(1) -30.1(9) no . . . .
P(1) C(9) C(10) C(11) 149.4(6) no . . . .
N(1) C(10) C(11) C(12) -0.7(11) no . . . .
C(9) C(10) C(11) C(12) 179.9(7) no . . . .
C(10) C(11) C(12) C(11) 0.4(10) no . . . 8_665
C(13) C(13) C(14) C(13) 137(5) no 7_676 . . 12_566
C(14) C(13) C(13) C(14) 118(6) no . . 7_676 6_564
